data_4504568
loop_
_publ_author_name
'Chandrasekhar, Vadapalli'
'Gopal, Kandasamy'
'Nagendran, Selvarajan'
'Steiner, Alexander'
'Zacchini, Stefano'

_publ_section_title
;
 Influence of Aromatic Substituents on the Supramolecular Architectures of
 Monoorganooxotin Drums
;
_journal_issue 1
_journal_name_full 'Crystal Growth &amp; Design'
_journal_page_first 267
_journal_paper_doi 10.1021/cg050323c
_journal_volume 6
_journal_year 2006
_chemical_formula_sum 'C78 H108 O18 Sn6'
_chemical_formula_weight 2045.78
_chemical_name_systematic
;
 ?
;
_space_group_IT_number 2
_symmetry_cell_setting triclinic
_symmetry_space_group_name_Hall '-P 1'
_symmetry_space_group_name_H-M 'P -1'
_atom_sites_solution_hydrogens geom
_atom_sites_solution_primary direct
_atom_sites_solution_secondary difmap
_audit_creation_method SHELXL-97
_cell_angle_alpha 110.687(7)
_cell_angle_beta 111.860(6)
_cell_angle_gamma 97.688(7)
_cell_formula_units_Z 1
_cell_length_a 12.790(5)
_cell_length_b 12.802(5)
_cell_length_c 14.324(6)
_cell_measurement_temperature 150(2)
_cell_volume 1939.0(14)
_computing_structure_refinement 'SHELXL-97 (Sheldrick, 1997)'
_computing_structure_solution 'SHELXS-97 (Sheldrick, 1990)'
_diffrn_ambient_temperature 150(2)
_diffrn_measured_fraction_theta_full 0.983
_diffrn_measured_fraction_theta_max 0.983
_diffrn_measurement_device_type 'Bruker AXS Smart Apex'
_diffrn_radiation_monochromator graphite
_diffrn_radiation_source 'fine-focus sealed tube'
_diffrn_radiation_type MoK\a
_diffrn_radiation_wavelength 0.71073
_diffrn_reflns_av_R_equivalents 0.1361
_diffrn_reflns_av_sigmaI/netI 0.0829
_diffrn_reflns_limit_h_max 14
_diffrn_reflns_limit_h_min -12
_diffrn_reflns_limit_k_max 14
_diffrn_reflns_limit_k_min -10
_diffrn_reflns_limit_l_max 15
_diffrn_reflns_limit_l_min -15
_diffrn_reflns_number 8496
_diffrn_reflns_theta_full 23.32
_diffrn_reflns_theta_max 23.32
_diffrn_reflns_theta_min 1.70
_exptl_absorpt_coefficient_mu 1.971
_exptl_absorpt_correction_type none
_exptl_crystal_colour colourless
_exptl_crystal_density_diffrn 1.752
_exptl_crystal_density_method 'not measured'
_exptl_crystal_description prism
_exptl_crystal_F_000 1020
_exptl_crystal_size_max 0.5
_exptl_crystal_size_mid 0.4
_exptl_crystal_size_min 0.3
_refine_diff_density_max 1.619
_refine_diff_density_min -1.628
_refine_diff_density_rms 0.174
_refine_ls_extinction_method none
_refine_ls_goodness_of_fit_ref 1.046
_refine_ls_hydrogen_treatment mixed
_refine_ls_matrix_type full
_refine_ls_number_parameters 469
_refine_ls_number_reflns 5514
_refine_ls_number_restraints 0
_refine_ls_restrained_S_all 1.046
_refine_ls_R_factor_all 0.0523
_refine_ls_R_factor_gt 0.0446
_refine_ls_shift/su_max 0.001
_refine_ls_shift/su_mean 0.000
_refine_ls_structure_factor_coef Fsqd
_refine_ls_weighting_details 'calc w=1/[\s^2^(Fo^2^)+(0.0785P)^2^+1.6370P] where P=(Fo^2^+2Fc^2^)/3'
_refine_ls_weighting_scheme calc
_refine_ls_wR_factor_gt 0.1093
_refine_ls_wR_factor_ref 0.1205
_reflns_number_gt 4794
_reflns_number_total 5514
_reflns_threshold_expression >2sigma(I)
_cod_data_source_file cg050323csi20050707_065511.cif
_cod_data_source_block compound1
_cod_original_sg_symbol_H-M P-1
_cod_database_code 4504568

loop_
_symmetry_equiv_pos_as_xyz
'x, y, z'
'-x, -y, -z'

loop_
_atom_site_label
_atom_site_type_symbol
_atom_site_fract_x
_atom_site_fract_y
_atom_site_fract_z
_atom_site_U_iso_or_equiv
_atom_site_adp_type
_atom_site_occupancy
_atom_site_symmetry_multiplicity
_atom_site_calc_flag
_atom_site_refinement_flags
C1 C -0.0674(5) 0.2462(5) 0.5886(5) 0.0249(13) Uani 1 1 d .
H1A H -0.0718 0.3147 0.6456 0.030 Uiso 1 1 calc R
H1B H -0.1442 0.1840 0.5498 0.030 Uiso 1 1 calc R
C2 C 0.0303(6) 0.2017(6) 0.6476(6) 0.0355(15) Uani 1 1 d .
H2A H 0.0210 0.1222 0.5947 0.043 Uiso 1 1 calc R
H2B H 0.1081 0.2538 0.6689 0.043 Uiso 1 1 calc R
C3 C 0.0288(7) 0.1971(6) 0.7484(6) 0.0406(17) Uani 1 1 d .
H3A H -0.0507 0.1498 0.7284 0.049 Uiso 1 1 calc R
H3B H 0.0446 0.2775 0.8041 0.049 Uiso 1 1 calc R
C4 C 0.1200(8) 0.1444(7) 0.7996(7) 0.055(2) Uani 1 1 d .
H4A H 0.0983 0.0614 0.7488 0.083 Uiso 1 1 calc R
H4B H 0.1232 0.1515 0.8711 0.083 Uiso 1 1 calc R
H4C H 0.1977 0.1861 0.8123 0.083 Uiso 1 1 calc R
C5 C 0.2186(5) 0.4993(5) 0.3646(5) 0.0224(13) Uani 1 1 d .
H5A H 0.2242 0.4281 0.3117 0.027 Uiso 1 1 calc R
H5B H 0.1550 0.5236 0.3206 0.027 Uiso 1 1 calc R
C6 C 0.3344(5) 0.5959(5) 0.4221(5) 0.0286(14) Uani 1 1 d .
H6A H 0.3383 0.6585 0.4893 0.034 Uiso 1 1 calc R
H6B H 0.4006 0.5641 0.4471 0.034 Uiso 1 1 calc R
C7 C 0.3486(6) 0.6475(6) 0.3467(6) 0.0327(15) Uani 1 1 d .
H7A H 0.2881 0.6876 0.3287 0.039 Uiso 1 1 calc R
H7B H 0.3359 0.5838 0.2757 0.039 Uiso 1 1 calc R
C8 C 0.4716(7) 0.7349(7) 0.4019(8) 0.051(2) Uani 1 1 d .
H8A H 0.4860 0.7956 0.4741 0.076 Uiso 1 1 calc R
H8B H 0.4766 0.7715 0.3533 0.076 Uiso 1 1 calc R
H8C H 0.5313 0.6939 0.4136 0.076 Uiso 1 1 calc R
C9 C 0.1277(6) 0.5825(5) 0.8278(5) 0.0260(13) Uani 1 1 d .
H9A H 0.0625 0.5100 0.7968 0.031 Uiso 1 1 calc R
H9B H 0.2004 0.5752 0.8793 0.031 Uiso 1 1 calc R
C10 C 0.0984(6) 0.6862(5) 0.8924(5) 0.0322(15) Uani 1 1 d .
H10A H 0.1710 0.7543 0.9391 0.039 Uiso 1 1 calc R
H10B H 0.0402 0.7065 0.8387 0.039 Uiso 1 1 calc R
C11 C 0.0487(7) 0.6651(6) 0.9669(6) 0.0418(17) Uani 1 1 d .
H11A H 0.0299 0.7360 1.0044 0.050 Uiso 1 1 calc R
H11B H -0.0262 0.5996 0.9198 0.050 Uiso 1 1 calc R
C12 C 0.1291(8) 0.6369(7) 1.0533(6) 0.052(2) Uani 1 1 d .
H12A H 0.1358 0.5590 1.0175 0.078 Uiso 1 1 calc R
H12B H 0.0974 0.6376 1.1060 0.078 Uiso 1 1 calc R
H12C H 0.2074 0.6954 1.0936 0.078 Uiso 1 1 calc R
C13 C -0.2494(5) 0.1377(5) 0.2378(5) 0.0255(14) Uani 1 1 d .
C14 C -0.3470(5) 0.0275(5) 0.1660(5) 0.0229(13) Uani 1 1 d .
C15 C -0.4268(5) 0.0003(5) 0.2040(5) 0.0275(14) Uani 1 1 d .
C16 C -0.5161(6) -0.1038(6) 0.1398(6) 0.0359(16) Uani 1 1 d .
H16 H -0.5701 -0.1247 0.1658 0.043 Uiso 1 1 calc R
C17 C -0.5276(6) -0.1781(6) 0.0378(6) 0.0356(15) Uani 1 1 d .
H17 H -0.5907 -0.2496 -0.0071 0.043 Uiso 1 1 calc R
C18 C -0.4499(6) -0.1504(6) 0.0008(6) 0.0358(16) Uani 1 1 d .
H18 H -0.4582 -0.2034 -0.0694 0.043 Uiso 1 1 calc R
C19 C -0.3595(5) -0.0471(5) 0.0629(5) 0.0267(13) Uani 1 1 d .
C20 C -0.4168(6) 0.0849(6) 0.3133(6) 0.0356(15) Uani 1 1 d .
H20A H -0.4864 0.0571 0.3218 0.053 Uiso 1 1 calc R
H20B H -0.4123 0.1623 0.3143 0.053 Uiso 1 1 calc R
H20C H -0.3452 0.0905 0.3750 0.053 Uiso 1 1 calc R
C21 C -0.2754(6) -0.0165(6) 0.0200(6) 0.0353(16) Uani 1 1 d .
H21A H -0.2795 -0.0877 -0.0392 0.053 Uiso 1 1 calc R
H21B H -0.1947 0.0187 0.0813 0.053 Uiso 1 1 calc R
H21C H -0.2968 0.0395 -0.0102 0.053 Uiso 1 1 calc R
C22 C 0.1491(5) 0.1972(5) 0.4196(5) 0.0263(14) Uani 1 1 d .
C23 C 0.1940(5) 0.0979(5) 0.3793(5) 0.0233(13) Uani 1 1 d .
C24 C 0.2539(5) 0.0561(5) 0.4526(5) 0.0268(14) Uani 1 1 d .
C25 C 0.3046(6) -0.0292(5) 0.4156(6) 0.0315(15) Uani 1 1 d .
H25 H 0.3488 -0.0582 0.4650 0.038 Uiso 1 1 calc R
C26 C 0.2912(6) -0.0714(5) 0.3089(6) 0.0366(17) Uani 1 1 d .
H26 H 0.3262 -0.1297 0.2842 0.044 Uiso 1 1 calc R
C27 C 0.2279(6) -0.0305(5) 0.2373(6) 0.0346(15) Uani 1 1 d .
H27 H 0.2188 -0.0615 0.1629 0.042 Uiso 1 1 calc R
C28 C 0.1773(5) 0.0538(5) 0.2696(5) 0.0279(14) Uani 1 1 d .
C29 C 0.2653(6) 0.1004(6) 0.5672(6) 0.0353(15) Uani 1 1 d .
H29A H 0.2693 0.1833 0.5946 0.053 Uiso 1 1 calc R
H29B H 0.3376 0.0918 0.6165 0.053 Uiso 1 1 calc R
H29C H 0.1965 0.0553 0.5665 0.053 Uiso 1 1 calc R
C30 C 0.1049(6) 0.0951(6) 0.1903(6) 0.0376(16) Uani 1 1 d .
H30A H 0.0255 0.0828 0.1856 0.056 Uiso 1 1 calc R
H30B H 0.0993 0.0509 0.1162 0.056 Uiso 1 1 calc R
H30C H 0.1422 0.1788 0.2168 0.056 Uiso 1 1 calc R
C31 C 0.3891(5) 0.5552(5) 0.7076(5) 0.0231(13) Uani 1 1 d .
C32 C 0.5103(5) 0.5642(5) 0.7796(5) 0.0251(13) Uani 1 1 d .
C33 C 0.6067(5) 0.6391(5) 0.7879(5) 0.0289(14) Uani 1 1 d .
C34 C 0.7176(5) 0.6575(6) 0.8675(5) 0.0309(15) Uani 1 1 d .
H34 H 0.7837 0.7107 0.8762 0.037 Uiso 1 1 calc R
C35 C 0.7348(6) 0.6010(6) 0.9344(6) 0.0361(16) Uani 1 1 d .
H35 H 0.8119 0.6155 0.9899 0.043 Uiso 1 1 calc R
C36 C 0.6390(6) 0.5231(6) 0.9199(6) 0.0382(16) Uani 1 1 d .
H36 H 0.6514 0.4809 0.9639 0.046 Uiso 1 1 calc R
C37 C 0.5268(6) 0.5040(5) 0.8447(5) 0.0285(14) Uani 1 1 d .
C38 C 0.5911(6) 0.7011(6) 0.7178(7) 0.0395(16) Uani 1 1 d .
H38A H 0.6620 0.7680 0.7518 0.059 Uiso 1 1 calc R
H38B H 0.5223 0.7293 0.7112 0.059 Uiso 1 1 calc R
H38C H 0.5786 0.6477 0.6433 0.059 Uiso 1 1 calc R
C39 C 0.4240(6) 0.4200(6) 0.8327(6) 0.0409(17) Uani 1 1 d .
H39A H 0.4500 0.3592 0.8531 0.061 Uiso 1 1 calc R
H39B H 0.3623 0.3835 0.7549 0.061 Uiso 1 1 calc R
H39C H 0.3923 0.4623 0.8821 0.061 Uiso 1 1 calc R
O1 O -0.1743(4) 0.1441(3) 0.3274(3) 0.0265(9) Uani 1 1 d .
O2 O 0.2476(3) 0.7827(3) 0.7932(3) 0.0236(9) Uani 1 1 d .
O3 O 0.0600(3) 0.1787(3) 0.4350(3) 0.0223(9) Uani 1 1 d .
O4 O 0.2062(3) 0.2935(3) 0.4347(3) 0.0244(9) Uani 1 1 d .
O5 O 0.3326(3) 0.5985(3) 0.7575(3) 0.0239(9) Uani 1 1 d .
O6 O 0.3502(3) 0.5046(3) 0.6031(3) 0.0222(9) Uani 1 1 d .
O7 O 0.1170(3) 0.4293(3) 0.5850(3) 0.0215(8) Uani 1 1 d .
O8 O -0.0026(3) 0.3570(3) 0.3709(3) 0.0225(9) Uani 1 1 d .
O9 O 0.1660(3) 0.6210(3) 0.5650(3) 0.0195(8) Uani 1 1 d .
Sn1 Sn -0.04073(3) 0.29468(3) 0.47188(3) 0.01946(15) Uani 1 1 d .
Sn2 Sn 0.17195(3) 0.45742(3) 0.47576(3) 0.01914(15) Uani 1 1 d .
Sn3 Sn 0.15321(3) 0.59931(3) 0.69625(3) 0.01929(15) Uani 1 1 d .

loop_
_atom_site_aniso_label
_atom_site_aniso_U_11
_atom_site_aniso_U_22
_atom_site_aniso_U_33
_atom_site_aniso_U_23
_atom_site_aniso_U_13
_atom_site_aniso_U_12
C1 0.024(3) 0.032(3) 0.017(3) 0.010(3) 0.009(3) 0.006(3)
C2 0.034(4) 0.043(4) 0.033(4) 0.015(3) 0.018(3) 0.020(3)
C3 0.048(4) 0.043(4) 0.032(4) 0.017(3) 0.020(4) 0.009(3)
C4 0.071(6) 0.047(5) 0.037(5) 0.019(4) 0.012(4) 0.024(4)
C5 0.024(3) 0.024(3) 0.018(3) 0.008(3) 0.010(3) 0.004(2)
C6 0.025(3) 0.030(3) 0.022(3) 0.005(3) 0.011(3) 0.001(3)
C7 0.039(4) 0.032(3) 0.031(4) 0.012(3) 0.022(3) 0.007(3)
C8 0.045(5) 0.049(5) 0.071(6) 0.029(4) 0.037(5) 0.012(4)
C9 0.029(3) 0.027(3) 0.020(3) 0.004(3) 0.016(3) 0.006(3)
C10 0.041(4) 0.032(3) 0.024(3) 0.008(3) 0.019(3) 0.011(3)
C11 0.048(4) 0.049(4) 0.035(4) 0.013(3) 0.029(4) 0.016(3)
C12 0.072(6) 0.060(5) 0.035(4) 0.023(4) 0.031(4) 0.029(4)
C13 0.027(3) 0.026(3) 0.021(4) 0.000(3) 0.017(3) 0.008(3)
C14 0.022(3) 0.024(3) 0.019(3) 0.007(3) 0.008(3) 0.007(2)
C15 0.023(3) 0.028(3) 0.023(3) 0.006(3) 0.009(3) 0.006(3)
C16 0.027(4) 0.036(4) 0.029(4) 0.007(3) 0.010(3) -0.005(3)
C17 0.028(3) 0.030(3) 0.026(4) 0.001(3) 0.004(3) -0.002(3)
C18 0.034(4) 0.028(3) 0.021(4) -0.004(3) 0.005(3) 0.001(3)
C19 0.029(3) 0.025(3) 0.019(3) 0.005(3) 0.009(3) 0.007(3)
C20 0.039(4) 0.040(4) 0.032(4) 0.013(3) 0.023(3) 0.012(3)
C21 0.038(4) 0.030(3) 0.034(4) 0.005(3) 0.023(3) 0.007(3)
C22 0.030(4) 0.024(3) 0.015(3) 0.001(3) 0.007(3) 0.008(3)
C23 0.021(3) 0.025(3) 0.023(3) 0.006(3) 0.013(3) 0.007(2)
C24 0.022(3) 0.026(3) 0.031(4) 0.009(3) 0.015(3) 0.005(2)
C25 0.031(3) 0.029(3) 0.038(4) 0.013(3) 0.020(3) 0.009(3)
C26 0.043(4) 0.027(3) 0.048(4) 0.008(3) 0.035(4) 0.014(3)
C27 0.044(4) 0.030(3) 0.035(4) 0.010(3) 0.028(3) 0.010(3)
C28 0.028(3) 0.023(3) 0.026(3) 0.002(3) 0.016(3) 0.001(3)
C29 0.040(4) 0.038(4) 0.029(4) 0.013(3) 0.018(3) 0.014(3)
C30 0.044(4) 0.039(4) 0.029(4) 0.010(3) 0.021(3) 0.014(3)
C31 0.019(3) 0.024(3) 0.021(3) 0.010(3) 0.006(3) 0.003(2)
C32 0.023(3) 0.026(3) 0.016(3) -0.002(2) 0.009(3) 0.004(2)
C33 0.026(3) 0.029(3) 0.026(3) 0.002(3) 0.015(3) 0.010(3)
C34 0.019(3) 0.040(4) 0.021(3) 0.002(3) 0.007(3) 0.010(3)
C35 0.027(4) 0.049(4) 0.017(3) 0.000(3) 0.007(3) 0.015(3)
C36 0.043(4) 0.056(4) 0.022(4) 0.017(3) 0.018(3) 0.023(3)
C37 0.030(3) 0.036(4) 0.019(3) 0.008(3) 0.014(3) 0.011(3)
C38 0.030(4) 0.032(4) 0.047(4) 0.011(3) 0.016(3) 0.008(3)
C39 0.040(4) 0.053(4) 0.038(4) 0.023(4) 0.022(4) 0.015(3)
O1 0.022(2) 0.025(2) 0.020(2) 0.0028(18) 0.006(2) 0.0030(17)
O2 0.026(2) 0.021(2) 0.017(2) 0.0026(17) 0.0093(18) 0.0032(16)
O3 0.018(2) 0.026(2) 0.023(2) 0.0069(18) 0.0122(18) 0.0067(16)
O4 0.025(2) 0.018(2) 0.024(2) 0.0023(17) 0.0121(19) 0.0048(17)
O5 0.018(2) 0.027(2) 0.021(2) 0.0032(18) 0.0102(19) 0.0047(17)
O6 0.018(2) 0.024(2) 0.014(2) -0.0011(17) 0.0059(18) 0.0033(16)
O7 0.020(2) 0.025(2) 0.017(2) 0.0056(17) 0.0096(18) 0.0039(16)
O8 0.018(2) 0.029(2) 0.015(2) 0.0044(17) 0.0078(18) 0.0048(16)
O9 0.020(2) 0.0183(19) 0.015(2) 0.0024(16) 0.0078(17) 0.0050(15)
Sn1 0.0193(2) 0.0200(2) 0.0140(2) 0.00210(17) 0.00846(18) 0.00309(16)
Sn2 0.0187(2) 0.0202(2) 0.0133(2) 0.00153(17) 0.00842(19) 0.00308(16)
Sn3 0.0183(2) 0.0214(2) 0.0124(2) 0.00162(17) 0.00758(18) 0.00339(16)

loop_
_atom_type_symbol
_atom_type_description
_atom_type_scat_dispersion_real
_atom_type_scat_dispersion_imag
_atom_type_scat_source
C C 0.0033 0.0016 'International Tables Vol C Tables 4.2.6.8 and 6.1.1.4'
H H 0.0000 0.0000 'International Tables Vol C Tables 4.2.6.8 and 6.1.1.4'
O O 0.0106 0.0060 'International Tables Vol C Tables 4.2.6.8 and 6.1.1.4'
Sn Sn -0.6537 1.4246 'International Tables Vol C Tables 4.2.6.8 and 6.1.1.4'

loop_
_geom_angle_atom_site_label_1
_geom_angle_atom_site_label_2
_geom_angle_atom_site_label_3
_geom_angle
_geom_angle_site_symmetry_1
_geom_angle_site_symmetry_3
C2 C1 Sn1 113.3(4) . .
C3 C2 C1 112.9(5) . .
C2 C3 C4 111.7(6) . .
C6 C5 Sn2 113.5(4) . .
C7 C6 C5 112.1(5) . .
C6 C7 C8 111.2(6) . .
C10 C9 Sn3 112.0(4) . .
C11 C10 C9 113.9(5) . .
C12 C11 C10 114.0(6) . .
O2 C13 O1 125.1(6) 2_566 .
O2 C13 C14 118.8(6) 2_566 .
O1 C13 C14 116.0(5) . .
C19 C14 C15 120.6(5) . .
C19 C14 C13 121.1(5) . .
C15 C14 C13 118.3(5) . .
C16 C15 C14 119.1(6) . .
C16 C15 C20 120.5(6) . .
C14 C15 C20 120.4(5) . .
C15 C16 C17 120.1(6) . .
C18 C17 C16 120.5(6) . .
C17 C18 C19 121.0(6) . .
C18 C19 C14 118.7(6) . .
C18 C19 C21 120.4(6) . .
C14 C19 C21 120.8(5) . .
O4 C22 O3 125.9(5) . .
O4 C22 C23 115.1(5) . .
O3 C22 C23 119.0(5) . .
C24 C23 C28 122.6(5) . .
C24 C23 C22 119.1(5) . .
C28 C23 C22 118.3(6) . .
C23 C24 C25 117.7(6) . .
C23 C24 C29 121.5(5) . .
C25 C24 C29 120.8(6) . .
C26 C25 C24 120.3(7) . .
C25 C26 C27 120.3(6) . .
C28 C27 C26 121.7(6) . .
C27 C28 C23 117.3(6) . .
C27 C28 C30 121.5(6) . .
C23 C28 C30 121.2(5) . .
O5 C31 O6 125.4(5) . .
O5 C31 C32 115.5(5) . .
O6 C31 C32 119.0(5) . .
C37 C32 C33 120.8(6) . .
C37 C32 C31 118.9(5) . .
C33 C32 C31 120.2(6) . .
C34 C33 C32 118.2(6) . .
C34 C33 C38 120.1(6) . .
C32 C33 C38 121.6(6) . .
C35 C34 C33 121.5(6) . .
C34 C35 C36 118.8(6) . .
C37 C36 C35 122.2(6) . .
C36 C37 C32 118.3(6) . .
C36 C37 C39 120.8(6) . .
C32 C37 C39 120.9(6) . .
C13 O1 Sn1 129.4(4) . .
C13 O2 Sn3 129.2(4) 2_566 .
C22 O3 Sn1 128.8(4) . .
C22 O4 Sn2 130.6(4) . .
C31 O5 Sn3 131.3(4) . .
C31 O6 Sn2 128.1(3) . .
Sn3 O7 Sn2 100.33(16) . .
Sn3 O7 Sn1 132.39(19) . .
Sn2 O7 Sn1 99.99(17) . .
Sn1 O8 Sn3 100.37(15) . 2_566
Sn1 O8 Sn2 100.66(17) . .
Sn3 O8 Sn2 132.0(2) 2_566 .
Sn3 O9 Sn2 100.12(16) . .
Sn3 O9 Sn1 100.14(15) . 2_566
Sn2 O9 Sn1 131.6(2) . 2_566
O8 Sn1 O9 78.01(15) . 2_566
O8 Sn1 O7 77.77(15) . .
O9 Sn1 O7 104.62(16) 2_566 .
O8 Sn1 C1 174.4(2) . .
O9 Sn1 C1 102.20(19) 2_566 .
O7 Sn1 C1 96.8(2) . .
O8 Sn1 O1 90.20(16) . .
O9 Sn1 O1 84.26(15) 2_566 .
O7 Sn1 O1 162.97(15) . .
C1 Sn1 O1 95.4(2) . .
O8 Sn1 O3 85.48(15) . .
O9 Sn1 O3 155.64(15) 2_566 .
O7 Sn1 O3 88.99(15) . .
C1 Sn1 O3 95.98(19) . .
O1 Sn1 O3 77.96(15) . .
O8 Sn1 Sn3 39.91(11) . 2_566
O9 Sn1 Sn3 39.86(10) 2_566 2_566
O7 Sn1 Sn3 99.95(11) . 2_566
C1 Sn1 Sn3 141.43(16) . 2_566
O1 Sn1 Sn3 77.38(12) . 2_566
O3 Sn1 Sn3 118.71(11) . 2_566
O8 Sn1 Sn2 39.83(11) . .
O9 Sn1 Sn2 100.13(10) 2_566 .
O7 Sn1 Sn2 39.71(10) . .
C1 Sn1 Sn2 135.18(17) . .
O1 Sn1 Sn2 125.18(11) . .
O3 Sn1 Sn2 77.36(10) . .
Sn3 Sn1 Sn2 73.12(3) 2_566 .
O7 Sn2 O9 78.05(15) . .
O7 Sn2 O8 78.02(15) . .
O9 Sn2 O8 105.24(16) . .
O7 Sn2 C5 173.99(19) . .
O9 Sn2 C5 96.82(19) . .
O8 Sn2 C5 100.6(2) . .
O7 Sn2 O4 89.63(15) . .
O9 Sn2 O4 162.16(16) . .
O8 Sn2 O4 84.39(15) . .
C5 Sn2 O4 96.07(19) . .
O7 Sn2 O6 86.80(15) . .
O9 Sn2 O6 88.25(15) . .
O8 Sn2 O6 156.90(15) . .
C5 Sn2 O6 96.2(2) . .
O4 Sn2 O6 78.13(15) . .
O7 Sn2 Sn3 39.83(11) . .
O9 Sn2 Sn3 39.87(10) . .
O8 Sn2 Sn3 100.20(10) . .
C5 Sn2 Sn3 135.78(16) . .
O4 Sn2 Sn3 124.51(11) . .
O6 Sn2 Sn3 78.00(10) . .
O7 Sn2 Sn1 40.30(11) . .
O9 Sn2 Sn1 100.68(10) . .
O8 Sn2 Sn1 39.51(11) . .
C5 Sn2 Sn1 139.47(17) . .
O4 Sn2 Sn1 77.00(10) . .
O6 Sn2 Sn1 120.43(10) . .
Sn3 Sn2 Sn1 73.49(2) . .
O7 Sn3 O9 78.19(15) . .
O7 Sn3 O8 104.40(16) . 2_566
O9 Sn3 O8 77.96(15) . 2_566
O7 Sn3 C9 103.8(2) . .
O9 Sn3 C9 175.2(2) . .
O8 Sn3 C9 97.2(2) 2_566 .
O7 Sn3 O5 84.62(15) . .
O9 Sn3 O5 88.70(15) . .
O8 Sn3 O5 161.78(15) 2_566 .
C9 Sn3 O5 95.9(2) . .
O7 Sn3 O2 156.64(14) . .
O9 Sn3 O2 85.74(15) . .
O8 Sn3 O2 88.46(16) 2_566 .
C9 Sn3 O2 93.59(19) . .
O5 Sn3 O2 78.11(15) . .
O7 Sn3 Sn2 39.84(10) . .
O9 Sn3 Sn2 40.01(10) . .
O8 Sn3 Sn2 99.75(11) 2_566 .
C9 Sn3 Sn2 142.86(16) . .
O5 Sn3 Sn2 76.87(10) . .
O2 Sn3 Sn2 119.56(10) . .
O7 Sn3 Sn1 100.14(12) . 2_566
O9 Sn3 Sn1 40.00(10) . 2_566
O8 Sn3 Sn1 39.72(10) 2_566 2_566
C9 Sn3 Sn1 135.18(17) . 2_566
O5 Sn3 Sn1 123.83(10) . 2_566
O2 Sn3 Sn1 77.20(12) . 2_566
Sn2 Sn3 Sn1 73.10(3) . 2_566

loop_
_geom_bond_atom_site_label_1
_geom_bond_atom_site_label_2
_geom_bond_distance
_geom_bond_site_symmetry_2
C1 C2 1.532(9) .
C1 Sn1 2.097(6) .
C2 C3 1.472(9) .
C3 C4 1.509(11) .
C5 C6 1.511(8) .
C5 Sn2 2.098(5) .
C6 C7 1.502(8) .
C7 C8 1.527(10) .
C9 C10 1.511(8) .
C9 Sn3 2.104(6) .
C10 C11 1.509(9) .
C11 C12 1.478(10) .
C13 O2 1.247(7) 2_566
C13 O1 1.250(8) .
C13 C14 1.468(8) .
C14 C19 1.381(8) .
C14 C15 1.383(8) .
C15 C16 1.368(9) .
C15 C20 1.502(9) .
C16 C17 1.371(9) .
C17 C18 1.352(9) .
C18 C19 1.367(9) .
C19 C21 1.496(8) .
C22 O4 1.247(7) .
C22 O3 1.247(7) .
C22 C23 1.484(8) .
C23 C24 1.372(9) .
C23 C28 1.388(9) .
C24 C25 1.389(9) .
C24 C29 1.476(9) .
C25 C26 1.363(10) .
C26 C27 1.363(10) .
C27 C28 1.362(9) .
C28 C30 1.482(9) .
C31 O5 1.246(7) .
C31 O6 1.258(7) .
C31 C32 1.469(9) .
C32 C37 1.383(9) .
C32 C33 1.395(8) .
C33 C34 1.372(9) .
C33 C38 1.461(10) .
C34 C35 1.365(10) .
C35 C36 1.370(10) .
C36 C37 1.359(10) .
C37 C39 1.496(9) .
O1 Sn1 2.141(4) .
O2 C13 1.247(8) 2_566
O2 Sn3 2.142(4) .
O3 Sn1 2.147(4) .
O4 Sn2 2.123(4) .
O5 Sn3 2.133(4) .
O6 Sn2 2.155(4) .
O7 Sn3 2.055(4) .
O7 Sn2 2.055(4) .
O7 Sn1 2.080(4) .
O8 Sn1 2.050(4) .
O8 Sn3 2.059(4) 2_566
O8 Sn2 2.065(4) .
O9 Sn3 2.055(4) .
O9 Sn2 2.061(4) .
O9 Sn1 2.061(4) 2_566
Sn1 O9 2.061(4) 2_566
Sn1 Sn3 3.1564(10) 2_566
Sn1 Sn2 3.1675(11) .
Sn2 Sn3 3.1558(12) .
Sn3 O8 2.059(4) 2_566
Sn3 Sn1 3.1564(10) 2_566

loop_
_geom_torsion_atom_site_label_1
_geom_torsion_atom_site_label_2
_geom_torsion_atom_site_label_3
_geom_torsion_atom_site_label_4
_geom_torsion
_geom_torsion_site_symmetry_1
_geom_torsion_site_symmetry_4
Sn1 C1 C2 C3 165.0(5) . .
C1 C2 C3 C4 175.7(6) . .
Sn2 C5 C6 C7 -163.6(4) . .
C5 C6 C7 C8 -173.6(6) . .
Sn3 C9 C10 C11 165.0(5) . .
C9 C10 C11 C12 60.0(8) . .
O2 C13 C14 C19 67.2(8) 2_566 .
O1 C13 C14 C19 -113.6(6) . .
O2 C13 C14 C15 -112.5(6) 2_566 .
O1 C13 C14 C15 66.7(7) . .
C19 C14 C15 C16 2.4(10) . .
C13 C14 C15 C16 -177.9(6) . .
C19 C14 C15 C20 -176.5(6) . .
C13 C14 C15 C20 3.2(9) . .
C14 C15 C16 C17 -1.8(10) . .
C20 C15 C16 C17 177.0(6) . .
C15 C16 C17 C18 1.2(11) . .
C16 C17 C18 C19 -1.2(11) . .
C17 C18 C19 C14 1.7(11) . .
C17 C18 C19 C21 -178.9(7) . .
C15 C14 C19 C18 -2.3(10) . .
C13 C14 C19 C18 178.0(6) . .
C15 C14 C19 C21 178.3(6) . .
C13 C14 C19 C21 -1.4(10) . .
O4 C22 C23 C24 105.3(6) . .
O3 C22 C23 C24 -74.8(7) . .
O4 C22 C23 C28 -72.4(7) . .
O3 C22 C23 C28 107.5(6) . .
C28 C23 C24 C25 3.6(9) . .
C22 C23 C24 C25 -174.0(5) . .
C28 C23 C24 C29 -176.8(6) . .
C22 C23 C24 C29 5.6(8) . .
C23 C24 C25 C26 -1.9(9) . .
C29 C24 C25 C26 178.4(6) . .
C24 C25 C26 C27 -0.1(10) . .
C25 C26 C27 C28 0.7(10) . .
C26 C27 C28 C23 0.9(9) . .
C26 C27 C28 C30 -177.8(6) . .
C24 C23 C28 C27 -3.0(9) . .
C22 C23 C28 C27 174.6(5) . .
C24 C23 C28 C30 175.6(6) . .
C22 C23 C28 C30 -6.8(8) . .
O5 C31 C32 C37 65.7(7) . .
O6 C31 C32 C37 -113.5(6) . .
O5 C31 C32 C33 -109.7(6) . .
O6 C31 C32 C33 71.1(7) . .
C37 C32 C33 C34 -4.3(8) . .
C31 C32 C33 C34 171.0(5) . .
C37 C32 C33 C38 178.4(6) . .
C31 C32 C33 C38 -6.3(8) . .
C32 C33 C34 C35 2.6(9) . .
C38 C33 C34 C35 179.9(6) . .
C33 C34 C35 C36 1.0(9) . .
C34 C35 C36 C37 -3.0(10) . .
C35 C36 C37 C32 1.3(9) . .
C35 C36 C37 C39 -178.8(6) . .
C33 C32 C37 C36 2.4(8) . .
C31 C32 C37 C36 -172.9(5) . .
C33 C32 C37 C39 -177.5(6) . .
C31 C32 C37 C39 7.1(8) . .
O2 C13 O1 Sn1 13.6(8) 2_566 .
C14 C13 O1 Sn1 -165.5(4) . .
O4 C22 O3 Sn1 8.5(9) . .
C23 C22 O3 Sn1 -171.4(4) . .
O3 C22 O4 Sn2 -6.4(9) . .
C23 C22 O4 Sn2 173.4(4) . .
O6 C31 O5 Sn3 4.1(9) . .
C32 C31 O5 Sn3 -175.1(4) . .
O5 C31 O6 Sn2 -7.7(8) . .
C32 C31 O6 Sn2 171.4(4) . .
Sn3 O8 Sn1 O9 -14.25(15) 2_566 2_566
Sn2 O8 Sn1 O9 122.36(18) . 2_566
Sn3 O8 Sn1 O7 -122.31(18) 2_566 .
Sn2 O8 Sn1 O7 14.30(16) . .
Sn3 O8 Sn1 C1 -107.0(19) 2_566 .
Sn2 O8 Sn1 C1 30(2) . .
Sn3 O8 Sn1 O1 69.84(17) 2_566 .
Sn2 O8 Sn1 O1 -153.55(17) . .
Sn3 O8 Sn1 O3 147.74(18) 2_566 .
Sn2 O8 Sn1 O3 -75.65(16) . .
Sn2 O8 Sn1 Sn3 136.6(2) . 2_566
Sn3 O8 Sn1 Sn2 -136.6(2) 2_566 .
Sn3 O7 Sn1 O8 99.7(3) . .
Sn2 O7 Sn1 O8 -14.34(16) . .
Sn3 O7 Sn1 O9 25.7(3) . 2_566
Sn2 O7 Sn1 O9 -88.31(17) . 2_566
Sn3 O7 Sn1 C1 -78.8(3) . .
Sn2 O7 Sn1 C1 167.2(2) . .
Sn3 O7 Sn1 O1 145.6(4) . .
Sn2 O7 Sn1 O1 31.6(6) . .
Sn3 O7 Sn1 O3 -174.7(3) . .
Sn2 O7 Sn1 O3 71.25(16) . .
Sn3 O7 Sn1 Sn3 66.3(2) . 2_566
Sn2 O7 Sn1 Sn3 -47.74(14) . 2_566
Sn3 O7 Sn1 Sn2 114.0(3) . .
C2 C1 Sn1 O8 -77(2) . .
C2 C1 Sn1 O9 -169.0(4) . 2_566
C2 C1 Sn1 O7 -62.4(5) . .
C2 C1 Sn1 O1 105.7(4) . .
C2 C1 Sn1 O3 27.3(5) . .
C2 C1 Sn1 Sn3 -177.8(3) . 2_566
C2 C1 Sn1 Sn2 -50.8(5) . .
C13 O1 Sn1 O8 -42.0(5) . .
C13 O1 Sn1 O9 35.9(5) . 2_566
C13 O1 Sn1 O7 -86.6(7) . .
C13 O1 Sn1 C1 137.7(5) . .
C13 O1 Sn1 O3 -127.4(5) . .
C13 O1 Sn1 Sn3 -3.9(4) . 2_566
C13 O1 Sn1 Sn2 -62.5(5) . .
C22 O3 Sn1 O8 34.4(5) . .
C22 O3 Sn1 O9 81.6(6) . 2_566
C22 O3 Sn1 O7 -43.4(5) . .
C22 O3 Sn1 C1 -140.1(5) . .
C22 O3 Sn1 O1 125.6(5) . .
C22 O3 Sn1 Sn3 57.4(5) . 2_566
C22 O3 Sn1 Sn2 -5.0(5) . .
Sn3 O7 Sn2 O9 -13.85(16) . .
Sn1 O7 Sn2 O9 122.87(18) . .
Sn3 O7 Sn2 O8 -122.49(18) . .
Sn1 O7 Sn2 O8 14.23(16) . .
Sn3 O7 Sn2 C5 -45.5(19) . .
Sn1 O7 Sn2 C5 91.3(18) . .
Sn3 O7 Sn2 O4 153.17(18) . .
Sn1 O7 Sn2 O4 -70.11(17) . .
Sn3 O7 Sn2 O6 75.04(16) . .
Sn1 O7 Sn2 O6 -148.25(17) . .
Sn1 O7 Sn2 Sn3 136.7(2) . .
Sn3 O7 Sn2 Sn1 -136.7(2) . .
Sn3 O9 Sn2 O7 13.83(16) . .
Sn1 O9 Sn2 O7 -99.6(2) 2_566 .
Sn3 O9 Sn2 O8 87.72(18) . .
Sn1 O9 Sn2 O8 -25.7(3) 2_566 .
Sn3 O9 Sn2 C5 -169.3(2) . .
Sn1 O9 Sn2 C5 77.3(3) 2_566 .
Sn3 O9 Sn2 O4 -33.3(5) . .
Sn1 O9 Sn2 O4 -146.7(4) 2_566 .
Sn3 O9 Sn2 O6 -73.27(16) . .
Sn1 O9 Sn2 O6 173.3(2) 2_566 .
Sn1 O9 Sn2 Sn3 -113.4(3) 2_566 .
Sn3 O9 Sn2 Sn1 47.39(14) . .
Sn1 O9 Sn2 Sn1 -66.0(2) 2_566 .
Sn1 O8 Sn2 O7 -14.47(16) . .
Sn3 O8 Sn2 O7 100.1(3) 2_566 .
Sn1 O8 Sn2 O9 -88.37(18) . .
Sn3 O8 Sn2 O9 26.2(3) 2_566 .
Sn1 O8 Sn2 C5 171.49(19) . .
Sn3 O8 Sn2 C5 -73.9(3) 2_566 .
Sn1 O8 Sn2 O4 76.34(17) . .
Sn3 O8 Sn2 O4 -169.1(3) 2_566 .
Sn1 O8 Sn2 O6 35.5(4) . .
Sn3 O8 Sn2 O6 150.1(3) 2_566 .
Sn1 O8 Sn2 Sn3 -47.76(15) . .
Sn3 O8 Sn2 Sn3 66.8(2) 2_566 .
Sn3 O8 Sn2 Sn1 114.6(3) 2_566 .
C6 C5 Sn2 O7 90.9(19) . .
C6 C5 Sn2 O9 59.8(5) . .
C6 C5 Sn2 O8 166.8(4) . .
C6 C5 Sn2 O4 -107.8(4) . .
C6 C5 Sn2 O6 -29.1(5) . .
C6 C5 Sn2 Sn3 50.0(6) . .
C6 C5 Sn2 Sn1 175.1(3) . .
C22 O4 Sn2 O7 40.5(5) . .
C22 O4 Sn2 O9 86.3(7) . .
C22 O4 Sn2 O8 -37.5(5) . .
C22 O4 Sn2 C5 -137.6(5) . .
C22 O4 Sn2 O6 127.3(5) . .
C22 O4 Sn2 Sn3 61.0(5) . .
C22 O4 Sn2 Sn1 1.9(5) . .
C31 O6 Sn2 O7 -33.7(5) . .
C31 O6 Sn2 O9 44.5(5) . .
C31 O6 Sn2 O8 -82.3(6) . .
C31 O6 Sn2 C5 141.1(5) . .
C31 O6 Sn2 O4 -124.0(5) . .
C31 O6 Sn2 Sn3 5.6(4) . .
C31 O6 Sn2 Sn1 -56.9(5) . .
O8 Sn1 Sn2 O7 157.8(2) . .
O9 Sn1 Sn2 O7 100.7(2) 2_566 .
C1 Sn1 Sn2 O7 -18.2(3) . .
O1 Sn1 Sn2 O7 -169.2(2) . .
O3 Sn1 Sn2 O7 -104.0(2) . .
Sn3 Sn1 Sn2 O7 130.37(17) 2_566 .
O8 Sn1 Sn2 O9 101.1(2) . .
O9 Sn1 Sn2 O9 44.0(2) 2_566 .
O7 Sn1 Sn2 O9 -56.7(2) . .
C1 Sn1 Sn2 O9 -75.0(3) . .
O1 Sn1 Sn2 O9 134.08(18) . .
O3 Sn1 Sn2 O9 -160.73(16) . .
Sn3 Sn1 Sn2 O9 73.63(11) 2_566 .
O9 Sn1 Sn2 O8 -57.1(2) 2_566 .
O7 Sn1 Sn2 O8 -157.8(2) . .
C1 Sn1 Sn2 O8 -176.0(3) . .
O1 Sn1 Sn2 O8 33.0(2) . .
O3 Sn1 Sn2 O8 98.2(2) . .
Sn3 Sn1 Sn2 O8 -27.42(17) 2_566 .
O8 Sn1 Sn2 C5 -12.9(3) . .
O9 Sn1 Sn2 C5 -70.0(3) 2_566 .
O7 Sn1 Sn2 C5 -170.7(3) . .
C1 Sn1 Sn2 C5 171.0(3) . .
O1 Sn1 Sn2 C5 20.1(3) . .
O3 Sn1 Sn2 C5 85.3(3) . .
Sn3 Sn1 Sn2 C5 -40.4(3) 2_566 .
O8 Sn1 Sn2 O4 -97.0(2) . .
O9 Sn1 Sn2 O4 -154.09(16) 2_566 .
O7 Sn1 Sn2 O4 105.2(2) . .
C1 Sn1 Sn2 O4 86.9(3) . .
O1 Sn1 Sn2 O4 -64.00(18) . .
O3 Sn1 Sn2 O4 1.19(16) . .
Sn3 Sn1 Sn2 O4 -124.44(12) 2_566 .
O8 Sn1 Sn2 O6 -164.7(2) . .
O9 Sn1 Sn2 O6 138.27(15) 2_566 .
O7 Sn1 Sn2 O6 37.5(2) . .
C1 Sn1 Sn2 O6 19.3(3) . .
O1 Sn1 Sn2 O6 -131.63(18) . .
O3 Sn1 Sn2 O6 -66.45(16) . .
Sn3 Sn1 Sn2 O6 167.92(11) 2_566 .
O8 Sn1 Sn2 Sn3 130.54(17) . .
O9 Sn1 Sn2 Sn3 73.47(11) 2_566 .
O7 Sn1 Sn2 Sn3 -27.26(17) . .
C1 Sn1 Sn2 Sn3 -45.5(2) . .
O1 Sn1 Sn2 Sn3 163.56(14) . .
O3 Sn1 Sn2 Sn3 -131.26(11) . .
Sn3 Sn1 Sn2 Sn3 103.11(3) 2_566 .
Sn2 O7 Sn3 O9 13.88(16) . .
Sn1 O7 Sn3 O9 -100.0(3) . .
Sn2 O7 Sn3 O8 87.99(18) . 2_566
Sn1 O7 Sn3 O8 -25.9(3) . 2_566
Sn2 O7 Sn3 C9 -170.7(2) . .
Sn1 O7 Sn3 C9 75.4(3) . .
Sn2 O7 Sn3 O5 -75.92(17) . .
Sn1 O7 Sn3 O5 170.2(3) . .
Sn2 O7 Sn3 O2 -33.6(5) . .
Sn1 O7 Sn3 O2 -147.5(3) . .
Sn1 O7 Sn3 Sn2 -113.9(3) . .
Sn2 O7 Sn3 Sn1 47.53(15) . 2_566
Sn1 O7 Sn3 Sn1 -66.4(2) . 2_566
Sn2 O9 Sn3 O7 -13.83(16) . .
Sn1 O9 Sn3 O7 121.93(17) 2_566 .
Sn2 O9 Sn3 O8 -121.55(18) . 2_566
Sn1 O9 Sn3 O8 14.21(15) 2_566 2_566
Sn2 O9 Sn3 C9 -129(2) . .
Sn1 O9 Sn3 C9 7(2) 2_566 .
Sn2 O9 Sn3 O5 70.94(16) . .
Sn1 O9 Sn3 O5 -153.29(16) 2_566 .
Sn2 O9 Sn3 O2 149.12(17) . .
Sn1 O9 Sn3 O2 -75.12(16) 2_566 .
Sn1 O9 Sn3 Sn2 135.8(2) 2_566 .
Sn2 O9 Sn3 Sn1 -135.8(2) . 2_566
C10 C9 Sn3 O7 -155.5(4) . .
C10 C9 Sn3 O9 -42(2) . .
C10 C9 Sn3 O8 -48.7(5) . 2_566
C10 C9 Sn3 O5 118.6(4) . .
C10 C9 Sn3 O2 40.2(5) . .
C10 C9 Sn3 Sn2 -165.4(3) . .
C10 C9 Sn3 Sn1 -35.2(6) . 2_566
C31 O5 Sn3 O7 39.8(5) . .
C31 O5 Sn3 O9 -38.5(5) . .
C31 O5 Sn3 O8 -81.1(7) . 2_566
C31 O5 Sn3 C9 143.2(5) . .
C31 O5 Sn3 O2 -124.4(5) . .
C31 O5 Sn3 Sn2 0.1(4) . .
C31 O5 Sn3 Sn1 -58.8(5) . 2_566
C13 O2 Sn3 O7 75.0(6) 2_566 .
C13 O2 Sn3 O9 28.6(5) 2_566 .
C13 O2 Sn3 O8 -49.4(5) 2_566 2_566
C13 O2 Sn3 C9 -146.6(5) 2_566 .
C13 O2 Sn3 O5 118.2(5) 2_566 .
C13 O2 Sn3 Sn2 50.9(5) 2_566 .
C13 O2 Sn3 Sn1 -11.0(4) 2_566 2_566
O9 Sn2 Sn3 O7 158.6(2) . .
O8 Sn2 Sn3 O7 57.0(2) . .
C5 Sn2 Sn3 O7 173.9(3) . .
O4 Sn2 Sn3 O7 -33.2(2) . .
O6 Sn2 Sn3 O7 -99.5(2) . .
Sn1 Sn2 Sn3 O7 27.55(17) . .
O7 Sn2 Sn3 O9 -158.6(2) . .
O8 Sn2 Sn3 O9 -101.6(2) . .
C5 Sn2 Sn3 O9 15.3(3) . .
O4 Sn2 Sn3 O9 168.2(2) . .
O6 Sn2 Sn3 O9 101.87(19) . .
Sn1 Sn2 Sn3 O9 -131.03(17) . .
O7 Sn2 Sn3 O8 -100.8(2) . 2_566
O9 Sn2 Sn3 O8 57.74(19) . 2_566
O8 Sn2 Sn3 O8 -43.9(2) . 2_566
C5 Sn2 Sn3 O8 73.0(3) . 2_566
O4 Sn2 Sn3 O8 -134.05(17) . 2_566
O6 Sn2 Sn3 O8 159.61(15) . 2_566
Sn1 Sn2 Sn3 O8 -73.30(11) . 2_566
O7 Sn2 Sn3 C9 15.1(3) . .
O9 Sn2 Sn3 C9 173.7(3) . .
O8 Sn2 Sn3 C9 72.1(3) . .
C5 Sn2 Sn3 C9 -171.0(4) . .
O4 Sn2 Sn3 C9 -18.1(3) . .
O6 Sn2 Sn3 C9 -84.4(3) . .
Sn1 Sn2 Sn3 C9 42.7(3) . .
O7 Sn2 Sn3 O5 97.4(2) . .
O9 Sn2 Sn3 O5 -103.99(19) . .
O8 Sn2 Sn3 O5 154.40(16) . .
C5 Sn2 Sn3 O5 -88.7(3) . .
O4 Sn2 Sn3 O5 64.22(17) . .
O6 Sn2 Sn3 O5 -2.12(15) . .
Sn1 Sn2 Sn3 O5 124.98(11) . .
O7 Sn2 Sn3 O2 165.4(2) . .
O9 Sn2 Sn3 O2 -36.0(2) . .
O8 Sn2 Sn3 O2 -137.66(17) . .
C5 Sn2 Sn3 O2 -20.8(3) . .
O4 Sn2 Sn3 O2 132.16(18) . .
O6 Sn2 Sn3 O2 65.83(17) . .
Sn1 Sn2 Sn3 O2 -167.08(13) . .
O7 Sn2 Sn3 Sn1 -130.63(18) . 2_566
O9 Sn2 Sn3 Sn1 27.95(16) . 2_566
O8 Sn2 Sn3 Sn1 -73.66(12) . 2_566
C5 Sn2 Sn3 Sn1 43.2(2) . 2_566
O4 Sn2 Sn3 Sn1 -163.84(13) . 2_566
O6 Sn2 Sn3 Sn1 129.82(10) . 2_566
Sn1 Sn2 Sn3 Sn1 -103.09(3) . 2_566
